data_7220791
loop_
_publ_author_name
'Kumar, Binay'
'Dalal, Jyoti'
'Sinha, Nidhi'
'Yadav, Harsh'

_publ_section_title
;
 Structural, electrical, ferroelectric and mechanical properties with
 Hirshfeld surface analysis of novel NLO semiorganic sodium
 p-nitrophenolate dihydrate piezoelectric single crystal
;
_journal_name_full 'RSC Adv.'
_journal_paper_doi 10.1039/C5RA10501C
_journal_year 2015
_chemical_formula_moiety 'C6 H8 N Na O5'
_chemical_formula_sum 'C6 H8 N Na O5'
_chemical_formula_weight 197.12
_space_group_crystal_system orthorhombic
_space_group_IT_number 46
_space_group_name_Hall 'I 2 -2a'
_space_group_name_H-M_alt 'I m a 2'
_symmetry_space_group_name_Hall 'I 2 -2a'
_symmetry_space_group_name_H-M 'I m a 2'
_atom_sites_solution_hydrogens mixed
_atom_sites_solution_primary direct
_audit_creation_date 2015-05-30
_audit_creation_method
;
Olex2 1.2
(compiled 2015.01.26 svn.r3150 for OlexSys, GUI svn.r4998)
;
_audit_update_record
;
2015-06-01 deposited with the CCDC.
2015-06-17 downloaded from the CCDC.
;
_cell_angle_alpha 90
_cell_angle_beta 90
_cell_angle_gamma 90
_cell_formula_units_Z 4
_cell_length_a 6.8849(6)
_cell_length_b 19.6618(16)
_cell_length_c 6.4413(5)
_cell_measurement_temperature 293(2)
_cell_volume 871.96(12)
_computing_molecular_graphics 'Olex2 (Dolomanov et al., 2009)'
_computing_publication_material 'Olex2 (Dolomanov et al., 2009)'
_computing_structure_refinement 'ShelXL (Sheldrick, 2008)'
_computing_structure_solution 'ShelXS (Sheldrick, 2008)'
_diffrn_ambient_temperature 293(2)
_diffrn_measured_fraction_theta_full 0.996
_diffrn_measured_fraction_theta_max 0.888
_diffrn_measurement_device_type 'Xcalibur, Sapphire3'
_diffrn_radiation_type MoK\a
_diffrn_radiation_wavelength 0.71073
_diffrn_reflns_av_R_equivalents 0.0214
_diffrn_reflns_av_unetI/netI 0.0188
_diffrn_reflns_laue_measured_fraction_full 0.996
_diffrn_reflns_laue_measured_fraction_max 0.888
_diffrn_reflns_limit_h_max 8
_diffrn_reflns_limit_h_min -9
_diffrn_reflns_limit_k_max 26
_diffrn_reflns_limit_k_min -26
_diffrn_reflns_limit_l_max 8
_diffrn_reflns_limit_l_min -8
_diffrn_reflns_number 2595
_diffrn_reflns_point_group_measured_fraction_full 0.984
_diffrn_reflns_point_group_measured_fraction_max 0.845
_diffrn_reflns_theta_full 25.242
_diffrn_reflns_theta_max 29.302
_diffrn_reflns_theta_min 3.328
_exptl_absorpt_coefficient_mu 0.171
_exptl_absorpt_correction_T_max 1.00000
_exptl_absorpt_correction_T_min 0.66530
_exptl_absorpt_correction_type multi-scan
_exptl_absorpt_process_details
;
CrysAlisPro, Agilent Technologies,
Version 1.171.36.32 (release 02-08-2013 CrysAlis171 .NET)
(compiled Aug  2 2013,16:46:58)
Empirical absorption correction using spherical harmonics,
 implemented in SCALE3 ABSPACK scaling algorithm.
;
_exptl_crystal_colour Yellow
_exptl_crystal_density_diffrn 1.502
_exptl_crystal_description Block
_exptl_crystal_F_000 408
_exptl_crystal_size_max 0.5
_exptl_crystal_size_mid 0.5
_exptl_crystal_size_min 0.5
_refine_diff_density_max 0.161
_refine_diff_density_min -0.294
_refine_diff_density_rms 0.071
_refine_ls_abs_structure_details
;
 Flack x determined using 444 quotients [(I+)-(I-)]/[(I+)+(I-)]
 (Parsons, Flack and Wagner, Acta Cryst. B69 (2013) 249-259).
;
_refine_ls_abs_structure_Flack 0.10(17)
_refine_ls_extinction_coef 0.46(2)
_refine_ls_extinction_expression Fc^*^=kFc[1+0.001xFc^2^\l^3^/sin(2\q)]^-1/4^
_refine_ls_extinction_method 'SHELXL-2014/7 (Sheldrick 2014'
_refine_ls_goodness_of_fit_ref 1.050
_refine_ls_hydrogen_treatment mixed
_refine_ls_matrix_type full
_refine_ls_number_parameters 85
_refine_ls_number_reflns 1087
_refine_ls_number_restraints 1
_refine_ls_restrained_S_all 1.050
_refine_ls_R_factor_all 0.0294
_refine_ls_R_factor_gt 0.0289
_refine_ls_shift/su_max 0.002
_refine_ls_shift/su_mean 0.000
_refine_ls_structure_factor_coef Fsqd
_refine_ls_weighting_details 'w=1/[\s^2^(Fo^2^)+(0.0500P)^2^+0.1360P] where P=(Fo^2^+2Fc^2^)/3'
_refine_ls_weighting_scheme calc
_refine_ls_wR_factor_gt 0.0723
_refine_ls_wR_factor_ref 0.0727
_reflns_Friedel_coverage 0.753
_reflns_friedel_fraction_full 0.969
_reflns_friedel_fraction_max 0.794
_reflns_number_gt 1065
_reflns_number_total 1087
_reflns_threshold_expression 'I > 2\s(I)'
_cod_data_source_file c5ra10501c1.cif
_cod_data_source_block spnpd
_cod_original_cell_volume 871.95(12)
_cod_database_code 7220791
_publcif_datablock.id {50313768-ab27-4455-9264-2f39138d3d66}

_shelx_space_group_comment
;
The symmetry employed for this shelxl refinement is uniquely defined
by the following loop, which should always be used as a source of
symmetry information in preference to the above space-group names.
They are only intended as comments.
;

loop_
_space_group_symop_operation_xyz
'x, y, z'
'-x, -y, z'
'-x+1/2, y, z'
'x+1/2, -y, z'
'x+1/2, y+1/2, z+1/2'
'-x+1/2, -y+1/2, z+1/2'
'-x+1, y+1/2, z+1/2'
'x+1, -y+1/2, z+1/2'

loop_
_atom_site_label
_atom_site_type_symbol
_atom_site_fract_x
_atom_site_fract_y
_atom_site_fract_z
_atom_site_U_iso_or_equiv
_atom_site_adp_type
_atom_site_occupancy
_atom_site_site_symmetry_order
_atom_site_calc_flag
_atom_site_refinement_flags_posn
_atom_site_refinement_flags_adp
_atom_site_refinement_flags_occupancy
Na1 Na -0.2500 -0.72843(5) -0.70789(15) 0.0272(3) Uani 1 2 d S T P
C5 C -0.2500 -0.52558(12) -0.3716(5) 0.0325(6) Uani 1 2 d S T P
O1 O -0.2500 -0.32175(8) -0.2456(2) 0.0262(4) Uani 1 2 d S T P
O2 O -0.2500 -0.61470(14) -0.5989(5) 0.0643(8) Uani 1 2 d S T P
N1 N -0.2500 -0.59717(11) -0.4151(5) 0.0419(6) Uani 1 2 d S T P
C3 C -0.2500 -0.43553(15) -0.1264(4) 0.0401(7) Uani 1 2 d S T P
H3 H -0.2500 -0.4209 0.0110 0.048 Uiso 1 2 calc RS T P
C2 C -0.2500 -0.38695(11) -0.2853(4) 0.0229(5) Uani 1 2 d S T P
O3 O -0.2500 -0.63814(10) -0.2730(5) 0.0563(8) Uani 1 2 d S T P
C1 C -0.2500 -0.41089(15) -0.4911(4) 0.0404(7) Uani 1 2 d S T P
H1 H -0.2500 -0.3800 -0.6004 0.048 Uiso 1 2 calc RS T P
C6 C -0.2500 -0.47980(16) -0.5326(5) 0.0462(8) Uani 1 2 d S T P
H6 H -0.2500 -0.4952 -0.6692 0.055 Uiso 1 2 calc RS T P
C4 C -0.2500 -0.50445(14) -0.1674(4) 0.0389(7) Uani 1 2 d S T P
H4 H -0.2500 -0.5360 -0.0597 0.047 Uiso 1 2 calc RS T P
O4 O -0.00692(18) -0.73635(7) -0.96268(19) 0.0301(3) Uani 1 1 d . . .
H4A H 0.057(4) -0.7114(14) -1.029(4) 0.034(6) Uiso 1 1 d . . .
H4B H 0.065(5) -0.7659(16) -0.915(5) 0.061(9) Uiso 1 1 d . . .

loop_
_atom_site_aniso_label
_atom_site_aniso_U_11
_atom_site_aniso_U_22
_atom_site_aniso_U_33
_atom_site_aniso_U_23
_atom_site_aniso_U_13
_atom_site_aniso_U_12
Na1 0.0279(5) 0.0312(5) 0.0223(4) -0.0044(4) 0.000 0.000
C5 0.0312(12) 0.0181(10) 0.0481(18) -0.0087(10) 0.000 0.000
O1 0.0311(7) 0.0178(7) 0.0298(9) -0.0040(6) 0.000 0.000
O2 0.086(2) 0.0351(12) 0.0716(17) -0.0265(13) 0.000 0.000
N1 0.0352(11) 0.0222(11) 0.0684(16) -0.0116(13) 0.000 0.000
C3 0.068(2) 0.0248(13) 0.0273(11) -0.0016(10) 0.000 0.000
C2 0.0236(9) 0.0185(9) 0.0267(10) -0.0036(9) 0.000 0.000
O3 0.0633(14) 0.0198(8) 0.086(2) 0.0016(11) 0.000 0.000
C1 0.0692(19) 0.0246(12) 0.0273(12) -0.0021(10) 0.000 0.000
C6 0.076(2) 0.0301(14) 0.0319(13) -0.0115(12) 0.000 0.000
C4 0.0569(17) 0.0217(11) 0.0381(15) 0.0019(11) 0.000 0.000
O4 0.0269(6) 0.0351(6) 0.0283(6) 0.0089(5) 0.0029(5) -0.0005(5)

loop_
_atom_type_symbol
_atom_type_description
_atom_type_scat_dispersion_real
_atom_type_scat_dispersion_imag
_atom_type_scat_source
C C 0.0033 0.0016 'International Tables Vol C Tables 4.2.6.8 and 6.1.1.4'
H H 0.0000 0.0000 'International Tables Vol C Tables 4.2.6.8 and 6.1.1.4'
N N 0.0061 0.0033 'International Tables Vol C Tables 4.2.6.8 and 6.1.1.4'
O O 0.0106 0.0060 'International Tables Vol C Tables 4.2.6.8 and 6.1.1.4'
Na Na 0.0362 0.0249 'International Tables Vol C Tables 4.2.6.8 and 6.1.1.4'

loop_
_geom_angle_atom_site_label_1
_geom_angle_atom_site_label_2
_geom_angle_atom_site_label_3
_geom_angle
_geom_angle_site_symmetry_1
_geom_angle_site_symmetry_3
Na1 Na1 Na1 150.49(6) 6_435 6_434
O2 Na1 Na1 87.32(9) . 6_435
O2 Na1 Na1 122.19(9) . 6_434
O2 Na1 O3 171.64(12) . 6_434
O2 Na1 O4 105.82(7) . 3_455
O2 Na1 O4 105.82(7) . .
O2 Na1 O4 94.48(7) . 8_435
O2 Na1 O4 94.48(7) . 6_435
O3 Na1 Na1 84.32(8) 6_434 6_435
O3 Na1 Na1 66.17(8) 6_434 6_434
O4 Na1 Na1 124.21(4) 6_435 6_434
O4 Na1 Na1 46.17(3) . 6_434
O4 Na1 Na1 131.20(4) 3_455 6_435
O4 Na1 Na1 131.20(4) . 6_435
O4 Na1 Na1 124.21(4) 8_435 6_434
O4 Na1 Na1 46.17(3) 3_455 6_434
O4 Na1 Na1 44.85(3) 6_435 6_435
O4 Na1 Na1 44.85(3) 8_435 6_435
O4 Na1 O3 79.88(6) 3_455 6_434
O4 Na1 O3 79.88(6) . 6_434
O4 Na1 O3 79.58(7) 6_435 6_434
O4 Na1 O3 79.58(7) 8_435 6_434
O4 Na1 O4 86.79(4) 3_455 6_435
O4 Na1 O4 88.28(7) 8_435 6_435
O4 Na1 O4 159.42(4) . 6_435
O4 Na1 O4 90.86(7) 3_455 .
O4 Na1 O4 86.79(4) . 8_435
O4 Na1 O4 159.42(4) 3_455 8_435
C6 C5 N1 119.7(3) . .
C6 C5 C4 121.5(2) . .
C4 C5 N1 118.8(3) . .
N1 O2 Na1 123.7(2) . .
O2 N1 C5 117.5(3) . .
O3 N1 C5 120.1(3) . .
O3 N1 O2 122.4(3) . .
C4 C3 C2 122.0(3) . .
O1 C2 C3 121.8(2) . .
O1 C2 C1 120.8(2) . .
C3 C2 C1 117.4(2) . .
N1 O3 Na1 140.4(2) . 6_435
C6 C1 C2 120.7(2) . .
C5 C6 C1 119.8(2) . .
C5 C4 C3 118.6(2) . .
Na1 O4 Na1 88.98(4) . 6_434

loop_
_geom_bond_atom_site_label_1
_geom_bond_atom_site_label_2
_geom_bond_distance
_geom_bond_site_symmetry_2
Na1 Na1 3.3305(5) 6_434
Na1 Na1 3.3305(5) 6_435
Na1 O2 2.344(3) .
Na1 O3 2.657(2) 6_434
Na1 O4 2.3491(14) .
Na1 O4 2.4032(14) 6_435
Na1 O4 2.4032(14) 8_435
Na1 O4 2.3491(14) 3_455
C5 N1 1.435(3) .
C5 C6 1.373(4) .
C5 C4 1.379(4) .
O1 C2 1.307(2) .
O2 N1 1.233(4) .
N1 O3 1.219(4) .
C3 C2 1.400(4) .
C3 C4 1.381(4) .
C2 C1 1.407(3) .
O3 Na1 2.657(2) 6_435
C1 C6 1.381(4) .
O4 Na1 2.4032(14) 6_434

loop_
_publcif_info_exptl_table_extra_item
sin_theta_over_lambda_max
